data_7040727
loop_
_publ_author_name
'Zheng, Chunyang'
'Xu, Juping'
'Wang, Feng'
'Tao, Jun'
'Li, Dongfeng'

_publ_section_title
;
 Spin crossover and reversible single-crystal to single-crystal
 transformation behaviour in two cyanide-bridged mixed-valence {FeFe}
 clusters.
;
_journal_issue 43
_journal_name_full 'Dalton transactions (Cambridge, England : 2003)'
_journal_page_first 17254
_journal_page_last 17263
_journal_paper_doi 10.1039/c6dt03436e
_journal_volume 45
_journal_year 2016
_chemical_formula_moiety 'C62 H60 B2 Fe4 N26, 2(Cl O4) '
_chemical_formula_sum 'C62 H60 B2 Cl2 Fe4 N26 O8'
_chemical_formula_weight 1613.28
_space_group_crystal_system monoclinic
_space_group_IT_number 14
_space_group_name_Hall '-P 2ybc'
_space_group_name_H-M_alt 'P 1 21/c 1'
_symmetry_space_group_name_Hall '-P 2ybc'
_symmetry_space_group_name_H-M 'P 1 21/c 1'
_atom_sites_solution_hydrogens geom
_audit_creation_method SHELXL-2014/7
_audit_update_record
;
2016-09-02 deposited with the CCDC.
2016-09-26 downloaded from the CCDC.
;
_cell_angle_alpha 90
_cell_angle_beta 107.707(3)
_cell_angle_gamma 90
_cell_formula_units_Z 2
_cell_length_a 12.962(2)
_cell_length_b 17.700(3)
_cell_length_c 16.746(3)
_cell_measurement_reflns_used 2497
_cell_measurement_temperature 370(2)
_cell_measurement_theta_max 21.80
_cell_measurement_theta_min 2.30
_cell_volume 3660.0(11)
_computing_cell_refinement 'Bruker SAINT'
_computing_data_collection 'Bruker APEX2'
_computing_data_reduction 'Bruker SAINT'
_computing_molecular_graphics 'Bruker SHELXTL'
_computing_publication_material 'Bruker SHELXTL'
_computing_structure_refinement 'SHELXL-2014/7 (Sheldrick, 2014)'
_computing_structure_solution 'SHELXS-2014 (Sheldrick, 2014)'
_diffrn_ambient_temperature 370(2)
_diffrn_measured_fraction_theta_full 0.999
_diffrn_measured_fraction_theta_max 0.999
_diffrn_measurement_device_type 'Bruker APEX-II CCD'
_diffrn_measurement_method '\f and \w scans'
_diffrn_radiation_type MoK\a
_diffrn_radiation_wavelength 0.71073
_diffrn_reflns_av_R_equivalents 0.0724
_diffrn_reflns_av_unetI/netI 0.0857
_diffrn_reflns_Laue_measured_fraction_full 0.999
_diffrn_reflns_Laue_measured_fraction_max 0.999
_diffrn_reflns_limit_h_max 13
_diffrn_reflns_limit_h_min -15
_diffrn_reflns_limit_k_max 20
_diffrn_reflns_limit_k_min -21
_diffrn_reflns_limit_l_max 19
_diffrn_reflns_limit_l_min -10
_diffrn_reflns_number 19989
_diffrn_reflns_point_group_measured_fraction_full 0.999
_diffrn_reflns_point_group_measured_fraction_max 0.999
_diffrn_reflns_theta_full 25.000
_diffrn_reflns_theta_max 25.000
_diffrn_reflns_theta_min 1.718
_exptl_absorpt_coefficient_mu 0.921
_exptl_absorpt_correction_T_max 0.9554
_exptl_absorpt_correction_T_min 0.9136
_exptl_absorpt_correction_type multi-scan
_exptl_absorpt_process_details sadabs
_exptl_crystal_colour red
_exptl_crystal_density_diffrn 1.464
_exptl_crystal_density_method 'not measured'
_exptl_crystal_description block
_exptl_crystal_F_000 1652
_exptl_crystal_size_max 0.100
_exptl_crystal_size_mid 0.050
_exptl_crystal_size_min 0.050
_refine_diff_density_max 0.295
_refine_diff_density_min -0.245
_refine_diff_density_rms 0.055
_refine_ls_extinction_method none
_refine_ls_goodness_of_fit_ref 0.974
_refine_ls_hydrogen_treatment constr
_refine_ls_matrix_type full
_refine_ls_number_parameters 516
_refine_ls_number_reflns 6427
_refine_ls_number_restraints 184
_refine_ls_restrained_S_all 1.005
_refine_ls_R_factor_all 0.1144
_refine_ls_R_factor_gt 0.0471
_refine_ls_shift/su_max 0.010
_refine_ls_shift/su_mean 0.000
_refine_ls_structure_factor_coef Fsqd
_refine_ls_weighting_details 'w=1/[\s^2^(Fo^2^)+(0.0429P)^2^] where P=(Fo^2^+2Fc^2^)/3'
_refine_ls_weighting_scheme calc
_refine_ls_wR_factor_gt 0.0878
_refine_ls_wR_factor_ref 0.1103
_reflns_Friedel_coverage 0.000
_reflns_number_gt 3477
_reflns_number_total 6427
_reflns_threshold_expression 'I > 2\s(I)'
_cod_data_source_file c6dt03436e2.cif
_cod_data_source_block 3-370K
_cod_depositor_comments 'Adding full bibliography for 7040715--7040730.cif.'
_cod_original_cell_volume 3660.0(9)
_cod_database_code 7040727
_shelx_shelxl_version_number 2014/7
_shelx_space_group_comment
;
The symmetry employed for this shelxl refinement is uniquely defined
by the following loop, which should always be used as a source of
symmetry information in preference to the above space-group names.
They are only intended as comments.
;
_shelx_estimated_absorpt_t_min 0.914
_shelx_estimated_absorpt_t_max 0.955

loop_
_space_group_symop_operation_xyz
'x, y, z'
'-x, y+1/2, -z+1/2'
'-x, -y, -z'
'x, -y-1/2, z-1/2'

loop_
_atom_site_label
_atom_site_type_symbol
_atom_site_fract_x
_atom_site_fract_y
_atom_site_fract_z
_atom_site_U_iso_or_equiv
_atom_site_adp_type
_atom_site_occupancy
_atom_site_site_symmetry_order
_atom_site_calc_flag
_atom_site_refinement_flags_posn
_atom_site_refinement_flags_adp
_atom_site_refinement_flags_occupancy
_atom_site_disorder_assembly
_atom_site_disorder_group
Fe1 Fe 0.25641(5) 0.57616(3) 0.92589(4) 0.04484(18) Uani 1 1 d . . . . .
Fe2 Fe 0.37642(5) 0.32092(3) 1.03931(4) 0.0489(2) Uani 1 1 d . . . . .
B1 B 0.1316(4) 0.5729(3) 0.7336(3) 0.0613(15) Uani 1 1 d . . . . .
N1 N 0.3298(3) 0.4330(2) 1.0291(2) 0.0641(11) Uani 1 1 d . . . . .
N2 N 0.4800(3) 0.65009(18) 0.9873(2) 0.0591(10) Uani 1 1 d . . . . .
N3 N 0.1997(4) 0.6442(2) 1.0749(3) 0.0840(14) Uani 1 1 d . . . . .
N4 N 0.3047(3) 0.52879(17) 0.8373(2) 0.0501(9) Uani 1 1 d . . . . .
N5 N 0.2426(3) 0.53266(19) 0.7553(2) 0.0588(10) Uani 1 1 d . . . . .
N6 N 0.2039(3) 0.66427(17) 0.8533(2) 0.0487(9) Uani 1 1 d . . . . .
N7 N 0.1541(3) 0.65418(19) 0.7695(2) 0.0573(10) Uani 1 1 d . . . . .
N8 N 0.1128(3) 0.53095(17) 0.8725(2) 0.0526(9) Uani 1 1 d . . . . .
N9 N 0.0690(3) 0.53335(19) 0.7879(2) 0.0610(10) Uani 1 1 d . . . . .
N10 N 0.4697(3) 0.3072(2) 1.1680(2) 0.0594(10) Uani 1 1 d . . . . .
N11 N 0.4091(3) 0.19993(17) 1.0526(2) 0.0536(10) Uani 1 1 d . . . . .
N12 N 0.2289(3) 0.28073(18) 1.0602(2) 0.0556(10) Uani 1 1 d . . . . .
N13 N 0.2975(3) 0.2819(2) 0.9133(2) 0.0627(10) Uani 1 1 d . . . . .
C1 C 0.3037(3) 0.4889(2) 0.9945(3) 0.0487(11) Uani 1 1 d . . . . .
C2 C 0.3963(4) 0.6224(2) 0.9698(3) 0.0473(11) Uani 1 1 d . . . . .
C3 C 0.2180(4) 0.6191(2) 1.0181(3) 0.0555(12) Uani 1 1 d . . . . .
C4 C 0.3933(4) 0.4900(2) 0.8388(3) 0.0632(13) Uani 1 1 d . . . . .
H4 H 0.4497 0.4791 0.8870 0.076 Uiso 1 1 calc R U . . .
C5 C 0.3896(5) 0.4686(3) 0.7596(4) 0.0833(16) Uani 1 1 d . . . . .
H5 H 0.4411 0.4407 0.7440 0.100 Uiso 1 1 calc R U . . .
C6 C 0.2951(5) 0.4964(3) 0.7084(3) 0.0808(16) Uani 1 1 d . . . . .
H6 H 0.2704 0.4912 0.6504 0.097 Uiso 1 1 calc R U . . .
C7 C 0.2080(3) 0.7381(2) 0.8681(3) 0.0582(12) Uani 1 1 d . . . . .
H7 H 0.2377 0.7607 0.9201 0.070 Uiso 1 1 calc R U . . .
C8 C 0.1612(4) 0.7757(3) 0.7936(4) 0.0813(17) Uani 1 1 d . . . . .
H8 H 0.1533 0.8277 0.7860 0.098 Uiso 1 1 calc R U . . .
C9 C 0.1289(4) 0.7218(3) 0.7338(3) 0.0770(16) Uani 1 1 d . . . . .
H9 H 0.0948 0.7305 0.6771 0.092 Uiso 1 1 calc R U . . .
C10 C 0.0439(4) 0.4944(2) 0.9027(3) 0.0675(13) Uani 1 1 d . . . . .
H10 H 0.0546 0.4844 0.9592 0.081 Uiso 1 1 calc R U . . .
C11 C -0.0470(4) 0.4731(3) 0.8379(4) 0.0898(18) Uani 1 1 d . . . . .
H11 H -0.1073 0.4468 0.8420 0.108 Uiso 1 1 calc R U . . .
C12 C -0.0285(4) 0.4991(3) 0.7669(4) 0.0808(16) Uani 1 1 d . . . . .
H12 H -0.0755 0.4941 0.7128 0.097 Uiso 1 1 calc R U . . .
C13 C 0.0680(4) 0.5707(3) 0.6362(3) 0.0931(18) Uani 1 1 d . . . . .
H13A H -0.0007 0.5956 0.6261 0.140 Uiso 1 1 calc R U . . .
H13B H 0.0565 0.5192 0.6178 0.140 Uiso 1 1 calc R U . . .
H13C H 0.1097 0.5962 0.6058 0.140 Uiso 1 1 calc R U . . .
C14 C 0.4794(4) 0.3577(3) 1.2298(3) 0.0821(16) Uani 1 1 d . . . . .
H14 H 0.4389 0.4020 1.2179 0.098 Uiso 1 1 calc R U . . .
C15 C 0.5474(6) 0.3463(4) 1.3104(4) 0.102(2) Uani 1 1 d . . . . .
H15 H 0.5533 0.3825 1.3519 0.122 Uiso 1 1 calc R U . . .
C16 C 0.6051(6) 0.2812(5) 1.3275(5) 0.119(3) Uani 1 1 d . . . . .
H16 H 0.6516 0.2724 1.3811 0.143 Uiso 1 1 calc R U . . .
C17 C 0.5949(4) 0.2292(4) 1.2664(4) 0.0969(19) Uani 1 1 d . . . . .
H17 H 0.6336 0.1842 1.2780 0.116 Uiso 1 1 calc R U . . .
C18 C 0.5268(4) 0.2435(3) 1.1867(3) 0.0641(13) Uani 1 1 d . . . . .
C19 C 0.5169(4) 0.1920(3) 1.1145(3) 0.0717(15) Uani 1 1 d . . . . .
H19A H 0.5722 0.2042 1.0884 0.086 Uiso 1 1 calc R U . . .
H19B H 0.5277 0.1402 1.1340 0.086 Uiso 1 1 calc R U . . .
C20 C 0.3257(4) 0.1627(2) 1.0822(3) 0.0681(14) Uani 1 1 d . . . . .
H20A H 0.3542 0.1552 1.1423 0.082 Uiso 1 1 calc R U . . .
H20B H 0.3104 0.1133 1.0562 0.082 Uiso 1 1 calc R U . . .
C21 C 0.2220(4) 0.2061(3) 1.0636(3) 0.0550(12) Uani 1 1 d . . . . .
C22 C 0.1248(4) 0.1696(3) 1.0546(3) 0.0777(15) Uani 1 1 d . . . . .
H22 H 0.1216 0.1172 1.0553 0.093 Uiso 1 1 calc R U . . .
C23 C 0.0342(5) 0.2115(4) 1.0449(3) 0.101(2) Uani 1 1 d . . . . .
H23 H -0.0321 0.1880 1.0382 0.122 Uiso 1 1 calc R U . . .
C24 C 0.0413(5) 0.2893(4) 1.0448(4) 0.103(2) Uani 1 1 d . . . . .
H24 H -0.0192 0.3192 1.0404 0.123 Uiso 1 1 calc R U . . .
C25 C 0.1391(5) 0.3212(3) 1.0515(3) 0.0820(16) Uani 1 1 d . . . . .
H25 H 0.1437 0.3736 1.0501 0.098 Uiso 1 1 calc R U . . .
C26 C 0.4058(4) 0.1730(3) 0.9687(3) 0.0770(15) Uani 1 1 d . . . . .
H26A H 0.3977 0.1185 0.9664 0.092 Uiso 1 1 calc R U . . .
H26B H 0.4735 0.1853 0.9584 0.092 Uiso 1 1 calc R U . . .
C27 C 0.3143(4) 0.2080(3) 0.9023(3) 0.0718(14) Uani 1 1 d . . . . .
C28 C 0.2508(5) 0.1686(4) 0.8334(4) 0.105(2) Uani 1 1 d . . . . .
H28 H 0.2624 0.1174 0.8270 0.126 Uiso 1 1 calc R U . . .
C29 C 0.1700(6) 0.2069(5) 0.7745(4) 0.128(3) Uani 1 1 d . . . . .
H29 H 0.1261 0.1817 0.7278 0.154 Uiso 1 1 calc R U . . .
C30 C 0.1547(5) 0.2830(5) 0.7853(4) 0.116(2) Uani 1 1 d . . . . .
H30 H 0.1015 0.3098 0.7455 0.140 Uiso 1 1 calc R U . . .
C31 C 0.2189(4) 0.3180(3) 0.8555(3) 0.0851(17) Uani 1 1 d . . . . .
H31 H 0.2075 0.3690 0.8634 0.102 Uiso 1 1 calc R U . . .
Cl1 Cl 0.2747(4) 0.9505(3) 0.9625(3) 0.0880(12) Uani 0.690(5) 1 d D U P A 1
O1 O 0.3733(6) 0.9765(4) 1.0189(4) 0.145(3) Uani 0.690(5) 1 d D U P A 1
O2 O 0.2669(8) 0.9518(6) 0.8755(4) 0.149(3) Uani 0.690(5) 1 d D U P A 1
O3 O 0.1993(6) 1.0052(4) 0.9663(6) 0.159(3) Uani 0.690(5) 1 d D U P A 1
O4 O 0.2611(8) 0.8776(4) 0.9905(6) 0.158(3) Uani 0.690(5) 1 d D U P A 1
Cl1' Cl 0.2587(11) 0.9442(9) 0.9511(10) 0.118(3) Uani 0.310(5) 1 d D U P A 2
O1' O 0.1519(12) 0.9156(8) 0.9261(10) 0.138(4) Uani 0.310(5) 1 d D U P A 2
O2' O 0.3237(16) 0.9677(13) 0.9012(13) 0.141(4) Uani 0.310(5) 1 d D U P A 2
O3' O 0.2652(18) 1.0014(10) 1.0098(11) 0.139(4) Uani 0.310(5) 1 d D U P A 2
O4' O 0.3350(14) 0.8885(10) 0.9868(13) 0.137(4) Uani 0.310(5) 1 d D U P A 2

loop_
_atom_site_aniso_label
_atom_site_aniso_U_11
_atom_site_aniso_U_22
_atom_site_aniso_U_33
_atom_site_aniso_U_23
_atom_site_aniso_U_13
_atom_site_aniso_U_12
Fe1 0.0410(4) 0.0395(3) 0.0510(4) 0.0028(3) 0.0096(3) 0.0022(3)
Fe2 0.0460(4) 0.0422(3) 0.0534(4) 0.0088(3) 0.0074(3) -0.0008(3)
B1 0.056(4) 0.070(4) 0.050(3) -0.001(3) 0.004(3) -0.005(3)
N1 0.061(3) 0.051(2) 0.077(3) 0.018(2) 0.017(2) 0.0013(18)
N2 0.054(3) 0.053(2) 0.063(3) 0.0027(19) 0.007(2) -0.0011(18)
N3 0.080(3) 0.100(3) 0.076(3) -0.021(3) 0.031(3) -0.005(2)
N4 0.047(2) 0.0454(19) 0.056(2) -0.0038(18) 0.0132(18) 0.0016(17)
N5 0.063(3) 0.060(2) 0.053(3) -0.007(2) 0.017(2) -0.0043(19)
N6 0.048(2) 0.043(2) 0.051(2) 0.0043(17) 0.0090(17) 0.0022(15)
N7 0.057(2) 0.055(2) 0.053(3) 0.012(2) 0.0075(19) 0.0026(17)
N8 0.048(2) 0.049(2) 0.058(3) 0.0051(18) 0.0129(19) -0.0058(17)
N9 0.050(2) 0.063(2) 0.059(3) 0.000(2) 0.000(2) -0.0094(19)
N10 0.061(3) 0.060(2) 0.055(3) 0.006(2) 0.0140(19) -0.0083(19)
N11 0.051(2) 0.047(2) 0.062(3) 0.0078(19) 0.0158(19) 0.0053(16)
N12 0.052(2) 0.050(2) 0.063(3) 0.0078(19) 0.0141(19) 0.0061(18)
N13 0.055(3) 0.073(3) 0.055(3) 0.005(2) 0.009(2) -0.008(2)
C1 0.043(3) 0.047(2) 0.054(3) -0.001(2) 0.011(2) -0.010(2)
C2 0.049(3) 0.044(2) 0.047(3) 0.005(2) 0.012(2) 0.007(2)
C3 0.048(3) 0.054(3) 0.058(3) 0.000(3) 0.008(2) -0.002(2)
C4 0.051(3) 0.062(3) 0.074(4) -0.009(3) 0.016(3) 0.000(2)
C5 0.075(4) 0.084(4) 0.095(5) -0.026(3) 0.034(3) 0.007(3)
C6 0.102(5) 0.083(4) 0.064(4) -0.031(3) 0.036(3) -0.011(3)
C7 0.054(3) 0.039(2) 0.079(4) -0.001(2) 0.017(3) 0.002(2)
C8 0.084(4) 0.046(3) 0.107(5) 0.022(3) 0.019(3) 0.013(3)
C9 0.077(4) 0.072(4) 0.072(4) 0.030(3) 0.008(3) 0.013(3)
C10 0.064(3) 0.064(3) 0.078(4) 0.003(3) 0.027(3) -0.002(3)
C11 0.063(4) 0.099(4) 0.105(5) 0.002(4) 0.022(4) -0.028(3)
C12 0.060(4) 0.081(4) 0.085(4) -0.014(3) -0.004(3) -0.012(3)
C13 0.086(4) 0.116(4) 0.060(3) -0.005(3) -0.003(3) 0.000(3)
C14 0.095(4) 0.082(4) 0.067(4) 0.000(3) 0.021(3) -0.021(3)
C15 0.123(6) 0.124(5) 0.055(4) -0.010(4) 0.023(4) -0.046(4)
C16 0.100(6) 0.167(7) 0.074(5) 0.023(5) 0.002(4) -0.017(5)
C17 0.073(4) 0.128(5) 0.077(4) 0.039(4) 0.003(3) 0.008(4)
C18 0.047(3) 0.074(3) 0.067(4) 0.018(3) 0.011(3) 0.002(2)
C19 0.055(3) 0.068(3) 0.088(4) 0.028(3) 0.016(3) 0.012(2)
C20 0.070(3) 0.046(3) 0.095(4) 0.009(3) 0.034(3) -0.007(2)
C21 0.053(3) 0.061(3) 0.051(3) 0.002(2) 0.016(2) -0.005(2)
C22 0.059(4) 0.092(4) 0.082(4) -0.012(3) 0.021(3) -0.017(3)
C23 0.059(4) 0.148(6) 0.094(5) -0.007(4) 0.019(3) -0.032(4)
C24 0.056(4) 0.135(6) 0.116(5) 0.018(4) 0.023(4) 0.018(4)
C25 0.074(4) 0.084(4) 0.091(4) 0.019(3) 0.028(3) 0.019(3)
C26 0.088(4) 0.060(3) 0.089(4) -0.008(3) 0.035(3) 0.001(3)
C27 0.072(4) 0.086(4) 0.062(4) -0.013(3) 0.026(3) -0.012(3)
C28 0.110(5) 0.114(5) 0.088(5) -0.030(4) 0.027(4) -0.026(4)
C29 0.129(7) 0.168(7) 0.071(5) -0.026(5) 0.004(4) -0.034(6)
C30 0.099(5) 0.161(6) 0.067(5) 0.011(5) -0.009(4) -0.019(5)
C31 0.074(4) 0.105(4) 0.064(4) 0.014(3) 0.002(3) -0.008(3)
Cl1 0.120(3) 0.0632(17) 0.073(2) -0.0090(17) 0.0182(19) 0.0203(18)
O1 0.127(5) 0.123(5) 0.142(5) -0.003(4) -0.024(4) 0.009(4)
O2 0.156(7) 0.205(7) 0.075(4) 0.002(5) 0.018(4) -0.004(6)
O3 0.136(6) 0.133(5) 0.169(6) -0.042(5) -0.009(5) 0.063(4)
O4 0.213(8) 0.081(4) 0.161(6) 0.013(4) 0.028(6) -0.017(5)
Cl1' 0.130(5) 0.099(5) 0.106(5) 0.005(4) 0.009(4) 0.013(4)
O1' 0.124(6) 0.110(7) 0.153(8) -0.005(7) 0.001(7) -0.014(6)
O2' 0.146(8) 0.147(8) 0.126(8) 0.009(7) 0.037(7) 0.009(8)
O3' 0.164(9) 0.109(7) 0.125(8) -0.037(7) 0.015(7) 0.013(7)
O4' 0.131(8) 0.106(7) 0.150(8) 0.017(6) 0.008(8) 0.035(7)

loop_
_atom_type_symbol
_atom_type_description
_atom_type_scat_dispersion_real
_atom_type_scat_dispersion_imag
_atom_type_scat_source
C C 0.0033 0.0016 'International Tables Vol C Tables 4.2.6.8 and 6.1.1.4'
H H 0.0000 0.0000 'International Tables Vol C Tables 4.2.6.8 and 6.1.1.4'
B B 0.0013 0.0007 'International Tables Vol C Tables 4.2.6.8 and 6.1.1.4'
N N 0.0061 0.0033 'International Tables Vol C Tables 4.2.6.8 and 6.1.1.4'
O O 0.0106 0.0060 'International Tables Vol C Tables 4.2.6.8 and 6.1.1.4'
Cl Cl 0.1484 0.1585 'International Tables Vol C Tables 4.2.6.8 and 6.1.1.4'
Fe Fe 0.3463 0.8444 'International Tables Vol C Tables 4.2.6.8 and 6.1.1.4'

loop_
_geom_angle_atom_site_label_1
_geom_angle_atom_site_label_2
_geom_angle_atom_site_label_3
_geom_angle
_geom_angle_site_symmetry_1
_geom_angle_site_symmetry_3
C1 Fe1 C3 87.18(18) . .
C1 Fe1 C2 91.24(16) . .
C3 Fe1 C2 88.21(18) . .
C1 Fe1 N4 89.48(16) . .
C3 Fe1 N4 175.88(16) . .
C2 Fe1 N4 89.44(16) . .
C1 Fe1 N6 178.27(15) . .
C3 Fe1 N6 93.30(16) . .
C2 Fe1 N6 90.43(14) . .
N4 Fe1 N6 90.10(14) . .
C1 Fe1 N8 91.74(15) . .
C3 Fe1 N8 94.91(17) . .
C2 Fe1 N8 175.79(17) . .
N4 Fe1 N8 87.61(15) . .
N6 Fe1 N8 86.57(13) . .
N1 Fe2 N2 90.19(14) . 3_667
N1 Fe2 N10 104.72(15) . .
N2 Fe2 N10 88.59(14) 3_667 .
N1 Fe2 N13 100.75(15) . .
N2 Fe2 N13 93.31(14) 3_667 .
N10 Fe2 N13 154.45(15) . .
N1 Fe2 N12 94.52(14) . .
N2 Fe2 N12 174.35(13) 3_667 .
N10 Fe2 N12 93.23(13) . .
N13 Fe2 N12 82.75(14) . .
N1 Fe2 N11 173.82(15) . .
N2 Fe2 N11 95.98(13) 3_667 .
N10 Fe2 N11 75.68(14) . .
N13 Fe2 N11 78.79(14) . .
N12 Fe2 N11 79.31(13) . .
N5 B1 N7 106.5(4) . .
N5 B1 N9 105.6(4) . .
N7 B1 N9 105.1(4) . .
N5 B1 C13 112.7(4) . .
N7 B1 C13 113.5(4) . .
N9 B1 C13 112.9(4) . .
C1 N1 Fe2 155.0(4) . .
C2 N2 Fe2 151.8(4) . 3_667
C4 N4 N5 106.6(4) . .
C4 N4 Fe1 132.6(3) . .
N5 N4 Fe1 120.8(3) . .
C6 N5 N4 108.3(4) . .
C6 N5 B1 132.9(4) . .
N4 N5 B1 118.7(4) . .
C7 N6 N7 107.4(3) . .
C7 N6 Fe1 132.7(3) . .
N7 N6 Fe1 119.8(2) . .
C9 N7 N6 108.6(4) . .
C9 N7 B1 131.8(4) . .
N6 N7 B1 119.6(3) . .
C10 N8 N9 107.3(3) . .
C10 N8 Fe1 132.8(3) . .
N9 N8 Fe1 119.9(3) . .
C12 N9 N8 108.7(4) . .
C12 N9 B1 131.6(4) . .
N8 N9 B1 119.8(3) . .
C18 N10 C14 117.9(4) . .
C18 N10 Fe2 115.8(3) . .
C14 N10 Fe2 126.2(3) . .
C19 N11 C26 112.8(4) . .
C19 N11 C20 111.0(4) . .
C26 N11 C20 111.4(4) . .
C19 N11 Fe2 106.2(2) . .
C26 N11 Fe2 105.8(3) . .
C20 N11 Fe2 109.5(3) . .
C21 N12 C25 118.1(4) . .
C21 N12 Fe2 114.1(3) . .
C25 N12 Fe2 126.1(3) . .
C31 N13 C27 119.0(4) . .
C31 N13 Fe2 125.8(4) . .
C27 N13 Fe2 113.3(3) . .
N1 C1 Fe1 173.9(4) . .
N2 C2 Fe1 172.6(4) . .
N3 C3 Fe1 177.1(4) . .
N4 C4 C5 110.5(4) . .
N4 C4 H4 124.8 . .
C5 C4 H4 124.8 . .
C6 C5 C4 105.7(5) . .
C6 C5 H5 127.2 . .
C4 C5 H5 127.2 . .
N5 C6 C5 108.9(5) . .
N5 C6 H6 125.5 . .
C5 C6 H6 125.5 . .
N6 C7 C8 109.0(4) . .
N6 C7 H7 125.5 . .
C8 C7 H7 125.5 . .
C9 C8 C7 106.2(4) . .
C9 C8 H8 126.9 . .
C7 C8 H8 126.9 . .
N7 C9 C8 108.8(4) . .
N7 C9 H9 125.6 . .
C8 C9 H9 125.6 . .
N8 C10 C11 110.2(5) . .
N8 C10 H10 124.9 . .
C11 C10 H10 124.9 . .
C12 C11 C10 105.0(5) . .
C12 C11 H11 127.5 . .
C10 C11 H11 127.5 . .
N9 C12 C11 108.9(5) . .
N9 C12 H12 125.6 . .
C11 C12 H12 125.6 . .
B1 C13 H13A 109.5 . .
B1 C13 H13B 109.5 . .
H13A C13 H13B 109.5 . .
B1 C13 H13C 109.5 . .
H13A C13 H13C 109.5 . .
H13B C13 H13C 109.5 . .
N10 C14 C15 122.4(5) . .
N10 C14 H14 118.8 . .
C15 C14 H14 118.8 . .
C16 C15 C14 118.4(6) . .
C16 C15 H15 120.8 . .
C14 C15 H15 120.8 . .
C17 C16 C15 119.9(7) . .
C17 C16 H16 120.1 . .
C15 C16 H16 120.1 . .
C16 C17 C18 119.5(6) . .
C16 C17 H17 120.2 . .
C18 C17 H17 120.2 . .
N10 C18 C17 121.8(5) . .
N10 C18 C19 115.0(4) . .
C17 C18 C19 123.0(5) . .
N11 C19 C18 110.0(4) . .
N11 C19 H19A 109.7 . .
C18 C19 H19A 109.7 . .
N11 C19 H19B 109.7 . .
C18 C19 H19B 109.7 . .
H19A C19 H19B 108.2 . .
N11 C20 C21 113.8(4) . .
N11 C20 H20A 108.8 . .
C21 C20 H20A 108.8 . .
N11 C20 H20B 108.8 . .
C21 C20 H20B 108.8 . .
H20A C20 H20B 107.7 . .
N12 C21 C22 122.1(4) . .
N12 C21 C20 116.9(4) . .
C22 C21 C20 120.9(4) . .
C23 C22 C21 119.1(5) . .
C23 C22 H22 120.5 . .
C21 C22 H22 120.5 . .
C22 C23 C24 119.3(6) . .
C22 C23 H23 120.3 . .
C24 C23 H23 120.3 . .
C25 C24 C23 118.3(6) . .
C25 C24 H24 120.8 . .
C23 C24 H24 120.8 . .
N12 C25 C24 123.1(5) . .
N12 C25 H25 118.5 . .
C24 C25 H25 118.5 . .
N11 C26 C27 111.3(4) . .
N11 C26 H26A 109.4 . .
C27 C26 H26A 109.4 . .
N11 C26 H26B 109.4 . .
C27 C26 H26B 109.4 . .
H26A C26 H26B 108.0 . .
N13 C27 C28 121.5(5) . .
N13 C27 C26 115.2(4) . .
C28 C27 C26 123.2(5) . .
C29 C28 C27 118.5(6) . .
C29 C28 H28 120.7 . .
C27 C28 H28 120.7 . .
C28 C29 C30 119.6(6) . .
C28 C29 H29 120.2 . .
C30 C29 H29 120.2 . .
C31 C30 C29 118.8(6) . .
C31 C30 H30 120.6 . .
C29 C30 H30 120.6 . .
N13 C31 C30 122.5(6) . .
N13 C31 H31 118.8 . .
C30 C31 H31 118.8 . .
O3 Cl1 O4 117.6(7) . .
O3 Cl1 O1 104.3(5) . .
O4 Cl1 O1 104.8(6) . .
O3 Cl1 O2 101.7(7) . .
O4 Cl1 O2 112.3(7) . .
O1 Cl1 O2 116.4(6) . .
O3' Cl1' O4' 109.2(17) . .
O3' Cl1' O1' 108.2(15) . .
O4' Cl1' O1' 112.1(15) . .
O3' Cl1' O2' 106.5(17) . .
O4' Cl1' O2' 89.3(16) . .
O1' Cl1' O2' 129.4(16) . .

loop_
_geom_bond_atom_site_label_1
_geom_bond_atom_site_label_2
_geom_bond_distance
_geom_bond_site_symmetry_2
Fe1 C1 1.912(4) .
Fe1 C3 1.917(5) .
Fe1 C2 1.921(4) .
Fe1 N4 1.964(4) .
Fe1 N6 1.967(3) .
Fe1 N8 1.973(3) .
Fe2 N1 2.065(4) .
Fe2 N2 2.104(4) 3_667
Fe2 N10 2.141(4) .
Fe2 N13 2.160(4) .
Fe2 N12 2.166(4) .
Fe2 N11 2.181(3) .
B1 N5 1.547(6) .
B1 N7 1.552(6) .
B1 N9 1.558(7) .
B1 C13 1.589(6) .
N1 C1 1.144(4) .
N2 C2 1.144(5) .
N2 Fe2 2.104(4) 3_667
N3 C3 1.138(5) .
N4 C4 1.331(5) .
N4 N5 1.367(4) .
N5 C6 1.347(6) .
N6 C7 1.327(4) .
N6 N7 1.366(4) .
N7 C9 1.334(5) .
N8 C10 1.322(5) .
N8 N9 1.357(4) .
N9 C12 1.347(6) .
N10 C18 1.333(5) .
N10 C14 1.344(6) .
N11 C19 1.471(5) .
N11 C26 1.472(6) .
N11 C20 1.475(5) .
N12 C21 1.326(5) .
N12 C25 1.337(6) .
N13 C31 1.335(5) .
N13 C27 1.347(6) .
C4 C5 1.367(6) .
C4 H4 0.9300 .
C5 C6 1.356(6) .
C5 H5 0.9300 .
C6 H6 0.9300 .
C7 C8 1.382(6) .
C7 H7 0.9300 .
C8 C9 1.354(6) .
C8 H8 0.9300 .
C9 H9 0.9300 .
C10 C11 1.389(6) .
C10 H10 0.9300 .
C11 C12 1.363(7) .
C11 H11 0.9300 .
C12 H12 0.9300 .
C13 H13A 0.9600 .
C13 H13B 0.9600 .
C13 H13C 0.9600 .
C14 C15 1.385(7) .
C14 H14 0.9300 .
C15 C16 1.356(8) .
C15 H15 0.9300 .
C16 C17 1.352(8) .
C16 H16 0.9300 .
C17 C18 1.381(6) .
C17 H17 0.9300 .
C18 C19 1.488(6) .
C19 H19A 0.9700 .
C19 H19B 0.9700 .
C20 C21 1.496(6) .
C20 H20A 0.9700 .
C20 H20B 0.9700 .
C21 C22 1.383(6) .
C22 C23 1.355(7) .
C22 H22 0.9300 .
C23 C24 1.381(8) .
C23 H23 0.9300 .
C24 C25 1.360(7) .
C24 H24 0.9300 .
C25 H25 0.9300 .
C26 C27 1.492(6) .
C26 H26A 0.9700 .
C26 H26B 0.9700 .
C27 C28 1.385(7) .
C28 C29 1.378(8) .
C28 H28 0.9300 .
C29 C30 1.381(8) .
C29 H29 0.9300 .
C30 C31 1.366(7) .
C30 H30 0.9300 .
C31 H31 0.9300 .
Cl1 O3 1.391(6) .
Cl1 O4 1.402(7) .
Cl1 O1 1.416(6) .
Cl1 O2 1.429(7) .
Cl1' O3' 1.396(9) .
Cl1' O4' 1.396(9) .
Cl1' O1' 1.413(9) .
Cl1' O2' 1.417(10) .

loop_
_geom_torsion_atom_site_label_1
_geom_torsion_atom_site_label_2
_geom_torsion_atom_site_label_3
_geom_torsion_atom_site_label_4
_geom_torsion
C4 N4 N5 C6 -0.3(5)
Fe1 N4 N5 C6 179.5(3)
C4 N4 N5 B1 178.3(4)
Fe1 N4 N5 B1 -2.0(5)
N7 B1 N5 C6 -125.3(5)
N9 B1 N5 C6 123.3(5)
C13 B1 N5 C6 -0.3(7)
N7 B1 N5 N4 56.6(5)
N9 B1 N5 N4 -54.8(5)
C13 B1 N5 N4 -178.4(4)
C7 N6 N7 C9 0.4(5)
Fe1 N6 N7 C9 -178.3(3)
C7 N6 N7 B1 -176.7(4)
Fe1 N6 N7 B1 4.7(5)
N5 B1 N7 C9 125.3(5)
N9 B1 N7 C9 -123.0(5)
C13 B1 N7 C9 0.8(8)
N5 B1 N7 N6 -58.5(5)
N9 B1 N7 N6 53.3(5)
C13 B1 N7 N6 177.0(4)
C10 N8 N9 C12 1.2(5)
Fe1 N8 N9 C12 -179.9(3)
C10 N8 N9 B1 -179.8(4)
Fe1 N8 N9 B1 -0.9(5)
N5 B1 N9 C12 -124.4(5)
N7 B1 N9 C12 123.2(5)
C13 B1 N9 C12 -0.9(7)
N5 B1 N9 N8 56.8(5)
N7 B1 N9 N8 -55.5(5)
C13 B1 N9 N8 -179.7(4)
N5 N4 C4 C5 -0.2(5)
Fe1 N4 C4 C5 -179.9(3)
N4 C4 C5 C6 0.6(6)
N4 N5 C6 C5 0.6(6)
B1 N5 C6 C5 -177.7(5)
C4 C5 C6 N5 -0.7(6)
N7 N6 C7 C8 -0.2(5)
Fe1 N6 C7 C8 178.2(3)
N6 C7 C8 C9 0.0(6)
N6 N7 C9 C8 -0.4(6)
B1 N7 C9 C8 176.2(5)
C7 C8 C9 N7 0.3(6)
N9 N8 C10 C11 -0.7(5)
Fe1 N8 C10 C11 -179.4(3)
N8 C10 C11 C12 0.0(6)
N8 N9 C12 C11 -1.2(6)
B1 N9 C12 C11 179.9(5)
C10 C11 C12 N9 0.8(6)
C18 N10 C14 C15 1.3(7)
Fe2 N10 C14 C15 -175.6(4)
N10 C14 C15 C16 -0.8(9)
C14 C15 C16 C17 -0.3(10)
C15 C16 C17 C18 0.9(10)
C14 N10 C18 C17 -0.7(7)
Fe2 N10 C18 C17 176.5(4)
C14 N10 C18 C19 -176.8(4)
Fe2 N10 C18 C19 0.4(5)
C16 C17 C18 N10 -0.4(8)
C16 C17 C18 C19 175.4(6)
C26 N11 C19 C18 159.6(4)
C20 N11 C19 C18 -74.7(4)
Fe2 N11 C19 C18 44.2(4)
N10 C18 C19 N11 -30.9(6)
C17 C18 C19 N11 153.1(4)
C19 N11 C20 C21 139.7(4)
C26 N11 C20 C21 -93.8(4)
Fe2 N11 C20 C21 22.8(4)
C25 N12 C21 C22 3.1(7)
Fe2 N12 C21 C22 -162.9(4)
C25 N12 C21 C20 -173.8(4)
Fe2 N12 C21 C20 20.3(5)
N11 C20 C21 N12 -29.7(6)
N11 C20 C21 C22 153.4(4)
N12 C21 C22 C23 -2.3(7)
C20 C21 C22 C23 174.5(5)
C21 C22 C23 C24 -0.6(8)
C22 C23 C24 C25 2.5(9)
C21 N12 C25 C24 -1.1(7)
Fe2 N12 C25 C24 163.0(4)
C23 C24 C25 N12 -1.7(9)
C19 N11 C26 C27 -157.4(4)
C20 N11 C26 C27 77.1(5)
Fe2 N11 C26 C27 -41.8(4)
C31 N13 C27 C28 -1.1(8)
Fe2 N13 C27 C28 164.2(4)
C31 N13 C27 C26 178.3(5)
Fe2 N13 C27 C26 -16.4(6)
N11 C26 C27 N13 40.6(6)
N11 C26 C27 C28 -140.0(5)
N13 C27 C28 C29 1.1(9)
C26 C27 C28 C29 -178.3(6)
C27 C28 C29 C30 0.2(11)
C28 C29 C30 C31 -1.4(11)
C27 N13 C31 C30 -0.2(8)
Fe2 N13 C31 C30 -163.5(5)
C29 C30 C31 N13 1.4(10)
